data_7040116
loop_
_publ_author_name
'Schmieder, P.'
'Denysenko, D.'
'Grzywa, M.'
'Magdysyuk, O.'
'Volkmer, D.'

_publ_section_title
;
 A structurally flexible triazolate-based metal-organic framework
 featuring coordinatively unsaturated copper(i) sites.
;
_journal_issue 35
_journal_name_full 'Dalton transactions (Cambridge, England : 2003)'
_journal_page_first 13853
_journal_page_last 13862
_journal_paper_doi 10.1039/c6dt02672a
_journal_volume 45
_journal_year 2016
_chemical_formula_sum 'C24.8 H24.5 Cu2 N10 O2.8 P0.94'
_chemical_formula_weight 663.56
_chemical_name_systematic
; 
 ? 
;
_space_group_IT_number 15
_space_group_name_Hall '-C 2yc'
_space_group_name_H-M_alt 'C 1 2/c 1'
_symmetry_cell_setting monoclinic
_symmetry_space_group_name_Hall '-C 2yc'
_symmetry_space_group_name_H-M 'C 1 2/c 1'
_atom_sites_solution_hydrogens geom
_atom_sites_solution_primary direct
_atom_sites_solution_secondary difmap
_audit_creation_method SHELXL-97
_audit_update_record
;
2016-06-06 deposited with the CCDC.
2016-08-02 downloaded from the CCDC.
;
_cell_angle_alpha 90.00
_cell_angle_beta 92.36(4)
_cell_angle_gamma 90.00
_cell_formula_units_Z 8
_cell_length_a 32.04(6)
_cell_length_b 16.79(4)
_cell_length_c 10.77(2)
_cell_measurement_reflns_used 1921
_cell_measurement_temperature 100(2)
_cell_measurement_theta_max 22.75
_cell_measurement_theta_min 2.27
_cell_volume 5789(2)
_computing_cell_refinement 'Bruker SAINT'
_computing_data_collection 'Bruker APEX2'
_computing_data_reduction 'Bruker SAINT'
_computing_molecular_graphics Diamond
_computing_publication_material Word
_computing_structure_refinement 'SHELXL-97 (Sheldrick, 1997)'
_computing_structure_solution 'SHELXS-97 (Sheldrick, 1990)'
_diffrn_ambient_temperature 100(2)
_diffrn_measured_fraction_theta_full 0.969
_diffrn_measured_fraction_theta_max 0.969
_diffrn_measurement_device_type 'Bruker D8 Venture'
_diffrn_measurement_method '\f and \w scans'
_diffrn_radiation_monochromator graphite
_diffrn_radiation_source 'fine-focus sealed tube'
_diffrn_radiation_type MoK\a
_diffrn_radiation_wavelength 0.71073
_diffrn_reflns_av_R_equivalents 0.2206
_diffrn_reflns_av_sigmaI/netI 0.2001
_diffrn_reflns_limit_h_max 37
_diffrn_reflns_limit_h_min -37
_diffrn_reflns_limit_k_max 19
_diffrn_reflns_limit_k_min -19
_diffrn_reflns_limit_l_max 12
_diffrn_reflns_limit_l_min -12
_diffrn_reflns_number 23995
_diffrn_reflns_theta_full 25.03
_diffrn_reflns_theta_max 25.03
_diffrn_reflns_theta_min 2.31
_exptl_absorpt_coefficient_mu 1.566
_exptl_absorpt_correction_T_max 0.7452
_exptl_absorpt_correction_T_min 0.6732
_exptl_absorpt_correction_type multi-scan
_exptl_absorpt_process_details 'SADABS V2012/1 (Bruker AXS Inc.)'
_exptl_crystal_colour orange
_exptl_crystal_density_diffrn 1.522
_exptl_crystal_density_method 'not measured'
_exptl_crystal_description lenticular
_exptl_crystal_F_000 2702
_exptl_crystal_size_max 0.11
_exptl_crystal_size_mid 0.03
_exptl_crystal_size_min 0.02
_platon_squeeze_details
;
7.5 Trimethylphosphite (P(OCH3)3) molecules in the unit cell,
confirmed by TG and CHN analyses.
;
_refine_diff_density_max 0.835
_refine_diff_density_min -1.231
_refine_diff_density_rms 0.123
_refine_ls_extinction_method none
_refine_ls_goodness_of_fit_ref 1.017
_refine_ls_hydrogen_treatment constr
_refine_ls_matrix_type full
_refine_ls_number_parameters 312
_refine_ls_number_reflns 4967
_refine_ls_number_restraints 82
_refine_ls_restrained_S_all 1.018
_refine_ls_R_factor_all 0.1876
_refine_ls_R_factor_gt 0.0938
_refine_ls_shift/su_max 0.001
_refine_ls_shift/su_mean 0.000
_refine_ls_structure_factor_coef Fsqd
_refine_ls_weighting_details 'calc w=1/[\s^2^(Fo^2^)+(0.0949P)^2^+13.2792P] where P=(Fo^2^+2Fc^2^)/3'
_refine_ls_weighting_scheme calc
_refine_ls_wR_factor_gt 0.2007
_refine_ls_wR_factor_ref 0.2317
_reflns_number_gt 2435
_reflns_number_total 4967
_reflns_threshold_expression >2sigma(I)
_cod_data_source_file c6dt02672a2.cif
_cod_data_source_block CFA8_2
_cod_depositor_comments 'Adding full bibliography for 7040114--7040116.cif.'
_cod_original_cell_volume 5790(21)
_cod_original_sg_symbol_Hall '-C 2yc '
_cod_original_sg_symbol_H-M 'C 2/c'
_cod_original_formula_sum 'C24.80 H24.50 Cu2 N10 O2.80 P0.94'
_cod_database_code 7040116

loop_
_symmetry_equiv_pos_as_xyz
'x, y, z'
'-x, y, -z+1/2'
'x+1/2, y+1/2, z'
'-x+1/2, y+1/2, -z+1/2'
'-x, -y, -z'
'x, -y, z-1/2'
'-x+1/2, -y+1/2, -z'
'x+1/2, -y+1/2, z-1/2'

loop_
_atom_site_label
_atom_site_type_symbol
_atom_site_fract_x
_atom_site_fract_y
_atom_site_fract_z
_atom_site_U_iso_or_equiv
_atom_site_adp_type
_atom_site_occupancy
_atom_site_symmetry_multiplicity
_atom_site_calc_flag
_atom_site_refinement_flags
Cu1 Cu 1.0000 0.53346(10) 0.2500 0.0261(5) Uani 1 2 d S
Cu2 Cu 0.94456(4) 0.44593(7) 0.03240(11) 0.0336(4) Uani 1 1 d .
Cu3 Cu 0.5000 0.17481(13) 0.7500 0.0491(6) Uani 1 2 d S
N1 N 0.9228(2) 0.4457(5) 0.1976(7) 0.030(2) Uani 1 1 d .
N2 N 0.9445(2) 0.4855(4) 0.2851(7) 0.0220(18) Uani 1 1 d .
N3 N 0.9234(2) 0.4950(5) 0.3878(7) 0.029(2) Uani 1 1 d .
N4 N 0.7804(3) 0.3431(6) 0.2150(8) 0.051(3) Uani 1 1 d .
N5 N 0.7795(3) 0.4111(5) 0.4556(8) 0.042(2) Uani 1 1 d .
N6 N 0.6444(3) 0.3131(5) 0.5112(9) 0.054(3) Uani 1 1 d .
N7 N 0.6448(3) 0.2371(5) 0.2794(8) 0.038(2) Uani 1 1 d .
N8 N 0.5164(2) 0.1648(4) 0.5855(7) 0.032(2) Uani 1 1 d .
N9 N 0.4961(2) 0.1158(4) 0.5027(7) 0.0269(19) Uani 1 1 d .
N10 N 0.5153(2) 0.1085(4) 0.3968(7) 0.0252(19) Uani 1 1 d .
C1 C 0.8847(3) 0.4263(6) 0.2445(9) 0.033(2) Uani 1 1 d U
C2 C 0.8848(3) 0.4590(5) 0.3682(8) 0.030(2) Uani 1 1 d U
C3 C 0.8507(3) 0.4526(6) 0.4417(9) 0.036(2) Uani 1 1 d U
H3 H 0.8513 0.4730 0.5240 0.043 Uiso 1 1 calc R
C4 C 0.8151(3) 0.4145(6) 0.3889(9) 0.038(2) Uani 1 1 d U
C5 C 0.8158(3) 0.3804(6) 0.2659(9) 0.038(2) Uani 1 1 d U
C6 C 0.8497(3) 0.3867(6) 0.1898(9) 0.041(3) Uani 1 1 d .
H6 H 0.8493 0.3661 0.1077 0.049 Uiso 1 1 calc R
C7 C 0.7474(3) 0.3403(7) 0.2815(10) 0.050(3) Uani 1 1 d D
C8 C 0.7454(3) 0.3803(5) 0.3993(10) 0.039(3) Uani 1 1 d D
C9 C 0.7066(4) 0.3842(7) 0.4766(15) 0.078(5) Uani 1 1 d D
C10 C 0.6734(3) 0.3242(7) 0.4317(11) 0.044(3) Uani 1 1 d D
C11 C 0.6735(3) 0.2882(6) 0.3152(10) 0.036(3) Uani 1 1 d D
C12 C 0.7077(4) 0.3031(7) 0.2225(10) 0.052(3) Uani 1 1 d D
C13 C 0.6903(4) 0.3506(9) 0.1118(13) 0.093(6) Uani 1 1 d .
H13A H 0.6798 0.4019 0.1404 0.139 Uiso 1 1 calc R
H13B H 0.6675 0.3208 0.0700 0.139 Uiso 1 1 calc R
H13C H 0.7126 0.3597 0.0535 0.139 Uiso 1 1 calc R
C14 C 0.7190(4) 0.2217(12) 0.1627(12) 0.128(8) Uani 1 1 d .
H14A H 0.6951 0.2022 0.1120 0.192 Uiso 1 1 calc R
H14B H 0.7261 0.1831 0.2284 0.192 Uiso 1 1 calc R
H14C H 0.7430 0.2289 0.1102 0.192 Uiso 1 1 calc R
C15 C 0.6134(3) 0.2205(6) 0.3603(9) 0.034(2) Uani 1 1 d U
C16 C 0.6133(3) 0.2597(6) 0.4795(9) 0.037(2) Uani 1 1 d U
C17 C 0.5816(3) 0.2443(6) 0.5620(9) 0.038(2) Uani 1 1 d U
H17 H 0.5817 0.2688 0.6414 0.045 Uiso 1 1 calc R
C18 C 0.5507(3) 0.1928(6) 0.5246(9) 0.032(2) Uani 1 1 d U
C19 C 0.5503(3) 0.1557(5) 0.4088(9) 0.030(2) Uani 1 1 d U
C20 C 0.5814(3) 0.1693(5) 0.3213(9) 0.033(2) Uani 1 1 d U
H20 H 0.5804 0.1451 0.2415 0.039 Uiso 1 1 calc R
C21 C 0.7110(5) 0.3960(13) 0.6005(14) 0.165(11) Uani 1 1 d .
H21A H 0.7215 0.4500 0.6167 0.247 Uiso 1 1 calc R
H21B H 0.7309 0.3571 0.6365 0.247 Uiso 1 1 calc R
H21C H 0.6839 0.3894 0.6381 0.247 Uiso 1 1 calc R
C22 C 0.6870(4) 0.4700(8) 0.4135(15) 0.095(5) Uani 1 1 d .
H22A H 0.6604 0.4827 0.4508 0.143 Uiso 1 1 calc R
H22B H 0.6825 0.4632 0.3236 0.143 Uiso 1 1 calc R
H22C H 0.7069 0.5135 0.4299 0.143 Uiso 1 1 calc R

loop_
_atom_site_aniso_label
_atom_site_aniso_U_11
_atom_site_aniso_U_22
_atom_site_aniso_U_33
_atom_site_aniso_U_23
_atom_site_aniso_U_13
_atom_site_aniso_U_12
Cu1 0.0065(9) 0.0508(11) 0.0215(10) 0.000 0.0051(7) 0.000
Cu2 0.0165(7) 0.0612(9) 0.0238(7) -0.0009(6) 0.0095(6) 0.0024(6)
Cu3 0.0282(12) 0.0870(15) 0.0330(12) 0.000 0.0114(10) 0.000
N1 0.012(4) 0.059(6) 0.021(5) -0.001(4) 0.009(4) -0.002(4)
N2 0.011(4) 0.043(5) 0.013(4) 0.003(4) 0.004(4) 0.004(4)
N3 0.007(4) 0.063(6) 0.019(5) 0.002(4) 0.004(4) -0.008(4)
N4 0.025(6) 0.098(7) 0.030(5) -0.004(5) 0.004(5) -0.029(5)
N5 0.030(5) 0.061(6) 0.037(5) 0.000(4) 0.020(5) -0.015(5)
N6 0.039(6) 0.074(7) 0.052(6) -0.024(5) 0.022(5) -0.037(5)
N7 0.024(5) 0.055(6) 0.036(5) 0.000(4) 0.011(4) -0.006(4)
N8 0.019(5) 0.047(5) 0.029(5) -0.010(4) 0.001(4) -0.017(4)
N9 0.019(5) 0.043(5) 0.020(5) 0.012(4) 0.003(4) 0.002(4)
N10 0.018(5) 0.031(4) 0.026(5) -0.002(4) -0.013(4) 0.000(4)
C1 0.025(5) 0.057(6) 0.018(4) 0.002(4) 0.009(4) -0.003(5)
C2 0.021(4) 0.055(5) 0.015(4) 0.004(4) 0.015(4) -0.006(4)
C3 0.021(4) 0.062(5) 0.026(4) -0.004(4) 0.014(3) -0.006(4)
C4 0.017(4) 0.069(6) 0.029(4) 0.001(4) 0.013(4) -0.004(4)
C5 0.013(5) 0.073(6) 0.030(5) 0.000(4) 0.013(4) -0.016(5)
C6 0.018(6) 0.090(8) 0.014(6) -0.022(5) 0.007(5) -0.022(6)
C7 0.017(6) 0.095(9) 0.039(7) -0.013(6) 0.010(6) -0.032(6)
C8 0.024(6) 0.050(7) 0.043(7) -0.009(5) 0.012(6) -0.011(5)
C9 0.026(7) 0.080(10) 0.132(14) -0.041(9) 0.041(9) -0.029(7)
C10 0.017(6) 0.067(7) 0.049(8) 0.003(6) 0.020(6) -0.012(5)
C11 0.014(6) 0.054(7) 0.042(7) 0.000(6) 0.013(5) -0.005(5)
C12 0.034(7) 0.094(9) 0.027(7) 0.006(6) 0.011(6) -0.023(7)
C13 0.041(9) 0.146(13) 0.090(12) 0.064(10) -0.012(8) -0.046(9)
C14 0.055(10) 0.28(2) 0.050(9) -0.069(12) 0.030(8) -0.107(13)
C15 0.018(4) 0.053(5) 0.034(4) -0.008(4) 0.016(4) -0.010(4)
C16 0.022(4) 0.053(5) 0.039(5) -0.016(4) 0.022(4) -0.013(4)
C17 0.026(5) 0.051(5) 0.038(5) -0.014(4) 0.024(4) -0.014(4)
C18 0.016(4) 0.046(5) 0.035(4) -0.006(4) 0.020(4) -0.004(3)
C19 0.027(5) 0.035(5) 0.029(4) 0.001(3) 0.002(4) -0.010(4)
C20 0.019(5) 0.047(5) 0.032(4) -0.010(4) 0.005(3) -0.006(4)
C21 0.082(13) 0.33(3) 0.085(12) -0.156(16) 0.068(10) -0.154(16)
C22 0.050(9) 0.104(12) 0.135(15) -0.046(11) 0.035(10) -0.026(9)

loop_
_atom_type_symbol
_atom_type_description
_atom_type_scat_dispersion_real
_atom_type_scat_dispersion_imag
_atom_type_scat_source
C C 0.0033 0.0016 'International Tables Vol C Tables 4.2.6.8 and 6.1.1.4'
H H 0.0000 0.0000 'International Tables Vol C Tables 4.2.6.8 and 6.1.1.4'
N N 0.0061 0.0033 'International Tables Vol C Tables 4.2.6.8 and 6.1.1.4'
Cu Cu 0.3201 1.2651 'International Tables Vol C Tables 4.2.6.8 and 6.1.1.4'
P P 0.1023 0.0942 'International Tables Vol C Tables 4.2.6.8 and 6.1.1.4'
O O 0.0106 0.0060 'International Tables Vol C Tables 4.2.6.8 and 6.1.1.4'

loop_
_geom_angle_atom_site_label_1
_geom_angle_atom_site_label_2
_geom_angle_atom_site_label_3
_geom_angle
_geom_angle_site_symmetry_1
_geom_angle_site_symmetry_3
N2 Cu1 N2 132.6(4) . 2_755
N2 Cu1 N10 106.5(3) . 3
N2 Cu1 N10 101.9(3) 2_755 3
N2 Cu1 N10 101.9(3) . 4_655
N2 Cu1 N10 106.5(3) 2_755 4_655
N10 Cu1 N10 104.8(4) 3 4_655
N1 Cu2 N3 127.5(3) . 6_565
N1 Cu2 N9 118.7(3) . 8
N3 Cu2 N9 113.7(3) 6_565 8
N8 Cu3 N8 169.7(5) . 2_656
N2 N1 C1 107.7(7) . .
N2 N1 Cu2 117.0(6) . .
C1 N1 Cu2 134.0(7) . .
N1 N2 N3 112.4(7) . .
N1 N2 Cu1 120.7(5) . .
N3 N2 Cu1 126.6(6) . .
N2 N3 C2 107.6(7) . .
N2 N3 Cu2 123.7(6) . 6_566
C2 N3 Cu2 128.7(6) . 6_566
C7 N4 C5 117.9(9) . .
C8 N5 C4 117.5(9) . .
C10 N6 C16 117.3(9) . .
C11 N7 C15 117.9(9) . .
N9 N8 C18 105.2(8) . .
N9 N8 Cu3 121.9(6) . .
C18 N8 Cu3 132.5(7) . .
N10 N9 N8 113.3(7) . .
N10 N9 Cu2 120.6(6) . 8_456
N8 N9 Cu2 126.0(6) . 8_456
N9 N10 C19 105.8(7) . .
N9 N10 Cu1 127.8(6) . 3_445
C19 N10 Cu1 126.1(7) . 3_445
N1 C1 C6 131.2(9) . .
N1 C1 C2 106.3(9) . .
C6 C1 C2 122.5(9) . .
C3 C2 N3 132.0(9) . .
C3 C2 C1 122.0(10) . .
N3 C2 C1 106.0(8) . .
C2 C3 C4 116.8(10) . .
C2 C3 H3 121.6 . .
C4 C3 H3 121.6 . .
N5 C4 C3 119.0(10) . .
N5 C4 C5 120.4(9) . .
C3 C4 C5 120.6(9) . .
N4 C5 C6 116.6(9) . .
N4 C5 C4 119.9(9) . .
C6 C5 C4 123.4(9) . .
C5 C6 C1 114.6(9) . .
C5 C6 H6 122.7 . .
C1 C6 H6 122.7 . .
N4 C7 C8 122.3(10) . .
N4 C7 C12 117.8(10) . .
C8 C7 C12 119.3(10) . .
N5 C8 C7 121.1(10) . .
N5 C8 C9 114.0(10) . .
C7 C8 C9 124.6(10) . .
C21 C9 C8 119.4(12) . .
C21 C9 C10 116.9(12) . .
C8 C9 C10 111.8(11) . .
C21 C9 C22 107.0(14) . .
C8 C9 C22 96.5(9) . .
C10 C9 C22 101.0(10) . .
N6 C10 C11 124.0(10) . .
N6 C10 C9 113.1(11) . .
C11 C10 C9 122.9(10) . .
N7 C11 C10 121.5(10) . .
N7 C11 C12 115.4(10) . .
C10 C11 C12 123.0(10) . .
C13 C12 C7 112.4(9) . .
C13 C12 C11 110.5(10) . .
C7 C12 C11 113.6(9) . .
C13 C12 C14 102.7(11) . .
C7 C12 C14 108.9(10) . .
C11 C12 C14 108.1(9) . .
C12 C13 H13A 109.5 . .
C12 C13 H13B 109.5 . .
H13A C13 H13B 109.5 . .
C12 C13 H13C 109.5 . .
H13A C13 H13C 109.5 . .
H13B C13 H13C 109.5 . .
C12 C14 H14A 109.5 . .
C12 C14 H14B 109.5 . .
H14A C14 H14B 109.5 . .
C12 C14 H14C 109.5 . .
H14A C14 H14C 109.5 . .
H14B C14 H14C 109.5 . .
N7 C15 C20 118.7(9) . .
N7 C15 C16 119.8(9) . .
C20 C15 C16 121.5(9) . .
N6 C16 C17 120.0(9) . .
N6 C16 C15 119.4(9) . .
C17 C16 C15 120.6(9) . .
C18 C17 C16 117.8(9) . .
C18 C17 H17 121.1 . .
C16 C17 H17 121.1 . .
C17 C18 N8 131.0(9) . .
C17 C18 C19 121.9(10) . .
N8 C18 C19 107.1(9) . .
N10 C19 C18 108.6(9) . .
N10 C19 C20 128.6(9) . .
C18 C19 C20 122.8(9) . .
C15 C20 C19 115.4(9) . .
C15 C20 H20 122.3 . .
C19 C20 H20 122.3 . .
C9 C21 H21A 109.5 . .
C9 C21 H21B 109.5 . .
H21A C21 H21B 109.5 . .
C9 C21 H21C 109.5 . .
H21A C21 H21C 109.5 . .
H21B C21 H21C 109.5 . .
C9 C22 H22A 109.5 . .
C9 C22 H22B 109.5 . .
H22A C22 H22B 109.5 . .
C9 C22 H22C 109.5 . .
H22A C22 H22C 109.5 . .
H22B C22 H22C 109.5 . .

loop_
_geom_bond_atom_site_label_1
_geom_bond_atom_site_label_2
_geom_bond_distance
_geom_bond_site_symmetry_2
Cu1 N2 2.003(8) .
Cu1 N2 2.003(8) 2_755
Cu1 N10 2.065(8) 3
Cu1 N10 2.065(8) 4_655
Cu2 N1 1.938(8) .
Cu2 N3 1.945(8) 6_565
Cu2 N9 1.987(8) 8
Cu3 N8 1.877(8) .
Cu3 N8 1.877(8) 2_656
N1 N2 1.328(10) .
N1 C1 1.378(12) .
N2 N3 1.329(9) .
N3 C2 1.382(12) .
N3 Cu2 1.945(8) 6_566
N4 C7 1.302(13) .
N4 C5 1.388(12) .
N5 C8 1.332(12) .
N5 C4 1.375(12) .
N6 C10 1.302(13) .
N6 C16 1.374(12) .
N7 C11 1.305(12) .
N7 C15 1.386(12) .
N8 N9 1.359(10) .
N8 C18 1.385(12) .
N9 N10 1.323(10) .
N9 Cu2 1.987(8) 8_456
N10 C19 1.376(12) .
N10 Cu1 2.065(8) 3_445
C1 C6 1.411(13) .
C1 C2 1.441(13) .
C2 C3 1.380(13) .
C3 C4 1.407(14) .
C3 H3 0.9500 .
C4 C5 1.444(14) .
C5 C6 1.393(13) .
C6 H6 0.9500 .
C7 C8 1.440(15) .
C7 C12 1.531(15) .
C8 C9 1.525(16) .
C9 C21 1.351(18) .
C9 C10 1.530(15) .
C9 C22 1.702(19) .
C10 C11 1.393(15) .
C11 C12 1.532(14) .
C12 C13 1.521(16) .
C12 C14 1.56(2) .
C13 H13A 0.9800 .
C13 H13B 0.9800 .
C13 H13C 0.9800 .
C14 H14A 0.9800 .
C14 H14B 0.9800 .
C14 H14C 0.9800 .
C15 C20 1.389(13) .
C15 C16 1.443(13) .
C16 C17 1.399(13) .
C17 C18 1.363(13) .
C17 H17 0.9500 .
C18 C19 1.393(13) .
C19 C20 1.418(14) .
C20 H20 0.9500 .
C21 H21A 0.9800 .
C21 H21B 0.9800 .
C21 H21C 0.9800 .
C22 H22A 0.9800 .
C22 H22B 0.9800 .
C22 H22C 0.9800 .

loop_
_platon_squeeze_void_nr
_platon_squeeze_void_average_x
_platon_squeeze_void_average_y
_platon_squeeze_void_average_z
_platon_squeeze_void_volume
_platon_squeeze_void_count_electrons
_platon_squeeze_void_content
1 0.000 0.000 -0.019 908 239 ' '
2 0.500 0.500 -0.008 908 239 ' '
3 0.314 0.060 0.219 12 3 ' '
4 0.814 0.560 0.219 12 3 ' '
5 0.186 0.560 0.281 11 3 ' '
6 0.686 0.060 0.281 11 3 ' '
7 0.314 0.940 0.719 11 3 ' '
8 0.814 0.440 0.719 11 3 ' '
9 0.186 0.440 0.781 12 3 ' '
10 0.686 0.940 0.781 12 3 ' '
